data_2008382
loop_
_publ_author_name
'H\'ector Novoa de Armas'
'Norbert M. Blaton'
'Oswald M. Peeters'
'Camiel J. De Ranter'
'Ram\'on Pom\'es Hern\'andez'
'Mart\'in A. Iglesias Arteagas'
'Roxana P\'erez Gil'
'Francisco Coll Manchado'

_publ_section_title
;
 (25<i>R</i>)-6\b-Acetoxy-3\b-bromo-5\a-spirostan-23-one
;
_journal_issue 4
_journal_name_full 'Acta Crystallographica Section C'
_journal_page_first 601
_journal_page_last 603
_journal_paper_doi 10.1107/S0108270198016382
_journal_volume 55
_journal_year 1999
_chemical_formula_moiety 'C29 H43 Br O5'
_chemical_formula_sum 'C29 H43 Br O5'
_chemical_formula_weight 551.54
_chemical_name_systematic (25R)-3beta-bromo-6beta-acetoxy-5alfa-spirostan-23-one
_space_group_IT_number 19
_symmetry_cell_setting orthorhombic
_symmetry_space_group_name_Hall 'P 2ac 2ab'
_symmetry_space_group_name_H-M 'P 21 21 21'
_cell_angle_alpha 90.00
_cell_angle_beta 90.00
_cell_angle_gamma 90.00
_cell_formula_units_Z 4
_cell_length_a 9.2654(12)
_cell_length_b 10.6629(14)
_cell_length_c 27.703(4)
_cell_measurement_reflns_used 46
_cell_measurement_temperature 293(2)
_cell_measurement_theta_max 55.80
_cell_measurement_theta_min 6.45
_cell_volume 2736.9(6)
_computing_cell_refinement XSCANS
_computing_data_collection 'XSCANS (Siemens, 1996)'
_computing_data_reduction XSCANS
_computing_molecular_graphics 'DIAMOND (Bergerhoff, 1996)'
_computing_publication_material
; PLATON (Spek, 1990), PARST (Nardelli, 1983, 1995) and PARSTCIF
(Nardelli, 1991)
;
_computing_structure_refinement 'SHELXL97 (Sheldrick, 1997a)'
_computing_structure_solution 'SHELXS97 (Sheldrick, 1997b)'
_diffrn_ambient_temperature 293(2)
_diffrn_measured_fraction_theta_full 0.962
_diffrn_measured_fraction_theta_max 0.962
_diffrn_measurement_device_type 'Siemens P4 four-circle'
_diffrn_measurement_method 2\q/\w
_diffrn_radiation_monochromator graphite
_diffrn_radiation_source 'fine-focus sealed tube'
_diffrn_radiation_type CuK\a
_diffrn_radiation_wavelength 1.54178
_diffrn_reflns_av_R_equivalents 0.037
_diffrn_reflns_av_sigmaI/netI 0.0400
_diffrn_reflns_limit_h_max 9
_diffrn_reflns_limit_h_min -1
_diffrn_reflns_limit_k_max 12
_diffrn_reflns_limit_k_min -1
_diffrn_reflns_limit_l_max 33
_diffrn_reflns_limit_l_min -1
_diffrn_reflns_number 3629
_diffrn_reflns_reduction_process
;
;
_diffrn_reflns_theta_full 69.17
_diffrn_reflns_theta_max 69.17
_diffrn_reflns_theta_min 3.19
_diffrn_standards_decay_% <1.0
_diffrn_standards_interval_count 100
_diffrn_standards_number 3
_exptl_absorpt_coefficient_mu 2.332
_exptl_absorpt_correction_T_max 0.721
_exptl_absorpt_correction_T_min 0.389
_exptl_absorpt_correction_type '\y scan'
_exptl_absorpt_process_details '(North et al., 1968)'
_exptl_crystal_colour colourless
_exptl_crystal_density_diffrn 1.339
_exptl_crystal_density_method 'not measured'
_exptl_crystal_description prism
_exptl_crystal_F_000 1168.0
_exptl_crystal_size_max 0.40
_exptl_crystal_size_mid 0.26
_exptl_crystal_size_min 0.14
_refine_diff_density_max 0.457
_refine_diff_density_min -0.756
_refine_ls_abs_structure_details 'Flack (1983)'
_refine_ls_abs_structure_Flack -0.05(5)
_refine_ls_extinction_coef 0.0030(3)
_refine_ls_extinction_method 'SHELXL97 (Sheldrick, 1997a)'
_refine_ls_goodness_of_fit_all 1.097
_refine_ls_goodness_of_fit_ref 1.097
_refine_ls_hydrogen_treatment constr
_refine_ls_matrix_type full
_refine_ls_number_parameters 322
_refine_ls_number_reflns 3410
_refine_ls_number_restraints 0
_refine_ls_R_factor_all 0.081
_refine_ls_R_factor_gt 0.061
_refine_ls_shift/su_max <0.001
_refine_ls_shift/su_mean 0.000
_refine_ls_structure_factor_coef Fsqd
_refine_ls_weighting_details 'w = 1/[\s^2^(Fo^2^)+(0.0633P)^2^+5.3297P] where P = (Fo^2^+2Fc^2^)/3'
_refine_ls_weighting_scheme calc
_refine_ls_wR_factor_all 0.171
_refine_ls_wR_factor_ref 0.142
_reflns_number_gt 2651
_reflns_number_total 3410
_reflns_threshold_expression F>2\s(F)
_cod_data_source_file na1383.cif
_cod_data_source_block na1383
_cod_depositor_comments
;
The following automatic conversions were performed:

'_refine_ls_matrix_type' value 'Full' changed to 'full' according to
/home/saulius/struct/CIF-dictionaries/cif_core.dic dictionary named
'cif_core.dic' version 2.4.1 from 2010-06-29.

Automatic conversion script
Id: cif_fix_values 1715 2011-07-08 13:25:40Z adriana 

The following automatic conversions were performed:

'_refine_ls_weighting_scheme' value 'w =
1/[\s^2^(Fo^2^)+(0.0633P)^2^+5.3297P] where P = (Fo^2^+2Fc^2^)/3' was
changed to 'calc'. New tag '_refine_ls_weighting_details' was
created. The value of the new tag was set to 'w =
1/[\s^2^(Fo^2^)+(0.0633P)^2^+5.3297P] where P = (Fo^2^+2Fc^2^)/3'.

Automatic conversion script
Id: cif_fix_values 3143 2015-03-26 13:38:13Z robertas 
;
_cod_original_cell_volume 2737.0(6)
_cod_database_code 2008382

loop_
_symmetry_equiv_pos_as_xyz
x,y,z
-x+1/2,-y,z+1/2
-x,y+1/2,-z+1/2
x+1/2,-y+1/2,-z

loop_
_atom_site_aniso_label
_atom_site_aniso_U_11
_atom_site_aniso_U_22
_atom_site_aniso_U_33
_atom_site_aniso_U_12
_atom_site_aniso_U_13
_atom_site_aniso_U_23
Br 0.0805(6) 0.0922(6) 0.0719(5) -0.0044(6) 0.0283(5) -0.0049(4)
O1 0.062(3) 0.066(3) 0.042(2) 0.004(3) -0.007(2) 0.000(2)
O2 0.109(5) 0.100(4) 0.051(3) 0.017(4) -0.010(3) -0.008(3)
O3 0.050(3) 0.072(3) 0.0399(19) -0.001(2) -0.0070(19) 0.000(2)
O4 0.050(3) 0.051(3) 0.058(2) 0.004(2) 0.001(2) 0.011(2)
O5 0.079(4) 0.049(3) 0.098(4) 0.007(3) 0.005(4) -0.001(2)
C1 0.043(4) 0.064(4) 0.052(3) 0.004(3) -0.007(3) -0.004(3)
C2 0.055(4) 0.081(5) 0.066(4) 0.002(4) -0.006(4) -0.002(4)
C3 0.053(4) 0.065(4) 0.070(4) 0.004(4) 0.011(4) 0.006(4)
C4 0.059(4) 0.063(4) 0.049(3) 0.000(4) 0.006(3) -0.003(3)
C5 0.056(4) 0.054(4) 0.045(3) 0.001(4) 0.000(3) 0.003(3)
C6 0.050(4) 0.060(4) 0.046(3) 0.002(4) -0.002(3) -0.001(3)
C7 0.056(4) 0.066(4) 0.043(3) -0.009(4) 0.000(3) -0.003(3)
C8 0.047(4) 0.052(4) 0.042(3) 0.000(3) 0.001(3) 0.002(3)
C9 0.047(4) 0.054(4) 0.043(3) 0.001(3) -0.002(3) 0.000(3)
C10 0.039(3) 0.049(3) 0.042(3) 0.002(3) -0.001(3) -0.001(3)
C11 0.052(4) 0.078(5) 0.049(3) -0.007(4) 0.004(3) -0.010(4)
C12 0.054(4) 0.074(5) 0.038(3) -0.007(4) -0.005(3) -0.004(3)
C13 0.045(4) 0.045(3) 0.045(3) -0.004(3) -0.006(3) 0.002(3)
C14 0.044(4) 0.058(4) 0.040(3) -0.008(3) -0.005(3) -0.003(3)
C15 0.054(4) 0.074(4) 0.045(3) -0.018(4) -0.002(3) -0.006(3)
C16 0.049(4) 0.063(4) 0.041(3) -0.007(4) 0.002(3) -0.002(3)
C17 0.048(4) 0.057(4) 0.034(3) -0.005(3) 0.002(3) 0.002(3)
C18 0.075(5) 0.049(4) 0.051(3) 0.000(4) 0.007(4) 0.003(3)
C19 0.057(4) 0.050(3) 0.052(3) -0.002(3) 0.003(3) 0.005(3)
C20 0.049(4) 0.058(4) 0.045(3) 0.000(3) 0.002(3) 0.001(3)
C21 0.060(4) 0.089(6) 0.045(3) -0.006(4) 0.007(3) -0.008(4)
C22 0.055(4) 0.052(4) 0.044(3) 0.000(3) -0.001(3) 0.005(3)
C23 0.054(4) 0.056(4) 0.057(3) 0.005(4) -0.006(3) 0.003(3)
C24 0.054(4) 0.066(5) 0.085(5) 0.006(4) 0.003(4) -0.007(4)
C25 0.050(4) 0.071(5) 0.059(4) -0.002(4) -0.002(3) -0.008(4)
C26 0.050(4) 0.063(4) 0.061(4) -0.005(4) 0.008(3) 0.001(4)
C27 0.055(5) 0.098(6) 0.076(5) -0.017(5) 0.010(4) -0.008(5)
C28 0.061(5) 0.082(5) 0.042(3) 0.002(4) -0.007(3) 0.003(4)
C29 0.097(7) 0.094(6) 0.056(4) 0.006(6) -0.010(5) 0.013(4)

loop_
_atom_site_label
_atom_site_fract_x
_atom_site_fract_y
_atom_site_fract_z
_atom_site_U_iso_or_equiv
_atom_site_thermal_displace_type
_atom_site_occupancy
Br 1.50646(11) 0.42482(9) -0.00871(3) 0.0815(3) Uani 1.000
O1 0.9246(5) 0.5164(5) 0.05147(15) 0.0567(16) Uani 1.000
O2 0.9254(8) 0.4301(6) -0.02254(18) 0.087(2) Uani 1.000
O3 0.5448(5) 0.4708(5) 0.28343(14) 0.0540(15) Uani 1.000
O4 0.5796(5) 0.3826(4) 0.35989(17) 0.0530(16) Uani 1.000
O5 0.5010(8) 0.6977(4) 0.3573(2) 0.075(2) Uani 1.000
C1 1.3442(7) 0.4862(7) 0.1328(2) 0.053(2) Uani 1.000
C2 1.4383(9) 0.4953(8) 0.0873(3) 0.067(3) Uani 1.000
C3 1.3879(8) 0.4045(8) 0.0499(3) 0.063(2) Uani 1.000
C4 1.2301(8) 0.4181(8) 0.0373(2) 0.057(2) Uani 1.000
C5 1.1401(7) 0.4103(7) 0.0834(2) 0.052(2) Uani 1.000
C6 0.9782(7) 0.4010(7) 0.0738(2) 0.052(2) Uani 1.000
C7 0.8939(8) 0.3806(7) 0.1198(2) 0.055(2) Uani 1.000
C8 0.9293(7) 0.4749(7) 0.1595(2) 0.047(2) Uani 1.000
C9 1.0955(7) 0.4791(7) 0.1686(2) 0.048(2) Uani 1.000
C10 1.1825(7) 0.5083(6) 0.1222(2) 0.0433(17) Uani 1.000
C11 1.1322(8) 0.5628(8) 0.2114(2) 0.060(2) Uani 1.000
C12 1.0504(8) 0.5307(8) 0.2571(2) 0.055(2) Uani 1.000
C13 0.8884(8) 0.5289(6) 0.2490(2) 0.0450(19) Uani 1.000
C14 0.8544(7) 0.4414(7) 0.2065(2) 0.047(2) Uani 1.000
C15 0.6889(7) 0.4261(8) 0.2095(2) 0.058(2) Uani 1.000
C16 0.6689(7) 0.4078(7) 0.2632(2) 0.051(2) Uani 1.000
C17 0.8020(7) 0.4648(6) 0.2895(2) 0.046(2) Uani 1.000
C18 0.8351(10) 0.6616(6) 0.2395(3) 0.058(2) Uani 1.000
C19 1.1599(8) 0.6428(6) 0.1058(2) 0.0530(19) Uani 1.000
C20 0.7364(7) 0.5403(7) 0.3311(2) 0.051(2) Uani 1.000
C21 0.8188(8) 0.5351(8) 0.3778(2) 0.065(3) Uani 1.000
C22 0.5825(8) 0.4968(7) 0.3321(2) 0.050(2) Uani 1.000
C23 0.4705(8) 0.5869(7) 0.3517(2) 0.056(2) Uani 1.000
C24 0.3245(9) 0.5339(8) 0.3641(3) 0.068(3) Uani 1.000
C25 0.3346(8) 0.4071(7) 0.3888(3) 0.060(3) Uani 1.000
C26 0.4381(8) 0.3265(7) 0.3618(3) 0.058(2) Uani 1.000
C27 0.1853(9) 0.3441(9) 0.3921(3) 0.076(3) Uani 1.000
C28 0.9025(9) 0.5169(8) 0.0035(2) 0.062(3) Uani 1.000
C29 0.8510(11) 0.6405(9) -0.0128(3) 0.082(3) Uani 1.000
H1A 1.37690 0.54780 0.15610 0.0690 Uiso 1.000
H1B 1.35610 0.40380 0.14710 0.0690 Uiso 1.000
H2A 1.43360 0.57980 0.07440 0.0870 Uiso 1.000
H2B 1.53790 0.47750 0.09550 0.0870 Uiso 1.000
H3 1.40330 0.31950 0.06230 0.0810 Uiso 1.000
H4A 1.20160 0.35200 0.01530 0.0740 Uiso 1.000
H4B 1.21380 0.49810 0.02160 0.0740 Uiso 1.000
H5 1.16590 0.32930 0.09770 0.0670 Uiso 1.000
H6 0.96020 0.33050 0.05190 0.0680 Uiso 1.000
H7A 0.91350 0.29680 0.13170 0.0710 Uiso 1.000
H7B 0.79160 0.38570 0.11260 0.0710 Uiso 1.000
H8 0.89690 0.55830 0.14930 0.0610 Uiso 1.000
H9 1.12320 0.39400 0.17820 0.0620 Uiso 1.000
H11A 1.23480 0.55670 0.21780 0.0770 Uiso 1.000
H11B 1.11150 0.64920 0.20280 0.0770 Uiso 1.000
H12A 1.07340 0.59190 0.28180 0.0720 Uiso 1.000
H12B 1.08140 0.44900 0.26860 0.0720 Uiso 1.000
H14 0.89400 0.35970 0.21570 0.0610 Uiso 1.000
H15A 0.63910 0.50040 0.19810 0.0750 Uiso 1.000
H15B 0.65600 0.35370 0.19140 0.0750 Uiso 1.000
H16 0.66290 0.31800 0.27040 0.0660 Uiso 1.000
H17 0.86010 0.39640 0.30300 0.0600 Uiso 1.000
H18A 0.86040 0.71450 0.26630 0.0760 Uiso 1.000
H18B 0.73210 0.66080 0.23570 0.0760 Uiso 1.000
H18C 0.87920 0.69320 0.21060 0.0760 Uiso 1.000
H19A 1.21270 0.69830 0.12660 0.0690 Uiso 1.000
H19B 1.05900 0.66290 0.10720 0.0690 Uiso 1.000
H19C 1.19380 0.65220 0.07330 0.0690 Uiso 1.000
H20 0.73520 0.62830 0.32090 0.0660 Uiso 1.000
H21A 0.76590 0.57890 0.40240 0.0840 Uiso 1.000
H21B 0.91140 0.57400 0.37350 0.0840 Uiso 1.000
H21C 0.83180 0.44930 0.38720 0.0840 Uiso 1.000
H24A 0.26820 0.52530 0.33470 0.0890 Uiso 1.000
H24B 0.27430 0.59210 0.38510 0.0890 Uiso 1.000
H25 0.37160 0.41950 0.42160 0.0780 Uiso 1.000
H26A 0.44440 0.24520 0.37730 0.0750 Uiso 1.000
H26B 0.40270 0.31380 0.32920 0.0750 Uiso 1.000
H27A 0.14810 0.33090 0.36010 0.0990 Uiso 1.000
H27B 0.12060 0.39720 0.40980 0.0990 Uiso 1.000
H27C 0.19430 0.26490 0.40830 0.0990 Uiso 1.000
H29A 0.84340 0.64080 -0.04740 0.1070 Uiso 1.000
H29B 0.91790 0.70410 -0.00280 0.1070 Uiso 1.000
H29C 0.75800 0.65710 0.00100 0.1070 Uiso 1.000

loop_
_atom_type_symbol
_atom_type_description
_atom_type_scat_dispersion_real
_atom_type_scat_dispersion_imag
_atom_type_scat_source
O O 0.0492 0.0322 'International Tables Vol C Tables 4.2.6.8 and 6.1.1.4'
Br Br -0.6763 1.2805 'International Tables Vol C Tables 4.2.6.8 and 6.1.1.4'
H H 0.0000 0.0000 'International Tables Vol C Tables 4.2.6.8 and 6.1.1.4'
C C 0.0181 0.0091 'International Tables Vol C Tables 4.2.6.8 and 6.1.1.4'

loop_
_geom_angle_atom_site_label_1
_geom_angle_atom_site_label_2
_geom_angle_atom_site_label_3
_geom_angle
_geom_angle_publ_flag
C6 O1 C28 118.2(6) yes
C16 O3 C22 105.3(5) yes
C22 O4 C26 112.8(5) yes
C2 C1 C10 112.6(5) no
C1 C2 C3 110.6(7) no
Br C3 C2 109.0(5) yes
Br C3 C4 109.8(5) yes
C2 C3 C4 113.6(7) no
C3 C4 C5 109.3(5) no
C4 C5 C6 113.2(5) no
C4 C5 C10 113.9(6) no
C6 C5 C10 114.4(5) no
O1 C6 C5 110.6(6) yes
O1 C6 C7 107.6(5) yes
C5 C6 C7 111.7(5) no
C6 C7 C8 113.7(6) no
C7 C8 C9 110.3(5) no
C7 C8 C14 111.4(6) no
C9 C8 C14 108.6(5) no
C8 C9 C10 112.7(5) no
C8 C9 C11 111.3(5) no
C10 C9 C11 114.3(6) no
C1 C10 C5 106.0(5) no
C1 C10 C9 108.4(5) no
C1 C10 C19 109.5(6) no
C5 C10 C9 107.9(5) no
C5 C10 C19 113.2(5) no
C9 C10 C19 111.5(5) no
C9 C11 C12 114.0(6) no
C11 C12 C13 112.0(5) no
C12 C13 C14 108.9(5) no
C12 C13 C17 114.4(5) no
C12 C13 C18 109.6(6) no
C14 C13 C17 100.5(5) no
C14 C13 C18 111.5(6) no
C17 C13 C18 111.7(6) no
C8 C14 C13 114.9(6) no
C8 C14 C15 121.7(5) no
C13 C14 C15 103.1(5) no
C14 C15 C16 100.9(5) no
O3 C16 C15 114.8(5) yes
O3 C16 C17 105.5(5) yes
C15 C16 C17 108.3(5) no
C13 C17 C16 104.2(5) no
C13 C17 C20 121.4(5) no
C16 C17 C20 104.1(5) no
C17 C20 C21 115.3(6) no
C17 C20 C22 103.2(5) no
C21 C20 C22 117.1(5) no
O3 C22 O4 109.7(6) yes
O3 C22 C20 106.1(5) yes
O3 C22 C23 107.2(5) yes
O4 C22 C20 106.8(5) yes
O4 C22 C23 109.4(5) yes
C20 C22 C23 117.5(6) no
O5 C23 C22 119.9(7) yes
O5 C23 C24 122.7(7) yes
C22 C23 C24 117.3(6) no
C23 C24 C25 112.4(7) no
C24 C25 C26 109.1(7) no
C24 C25 C27 111.1(7) no
C26 C25 C27 110.9(6) no
O4 C26 C25 111.4(6) yes
O1 C28 O2 124.6(7) yes
O1 C28 C29 110.9(7) yes
O2 C28 C29 124.5(6) yes
C2 C1 H1A 109.04 no
C2 C1 H1B 109.14 no
C10 C1 H1A 109.04 no
C10 C1 H1B 109.03 no
H1A C1 H1B 107.83 no
C1 C2 H2A 109.60 no
C1 C2 H2B 109.62 no
C3 C2 H2A 109.42 no
C3 C2 H2B 109.48 no
H2A C2 H2B 108.12 no
Br C3 H3 108.01 no
C2 C3 H3 108.12 no
C4 C3 H3 108.11 no
C3 C4 H4A 109.85 no
C3 C4 H4B 109.82 no
C5 C4 H4A 109.73 no
C5 C4 H4B 109.75 no
H4A C4 H4B 108.40 no
C4 C5 H5 104.65 no
C6 C5 H5 104.65 no
C10 C5 H5 104.60 no
O1 C6 H6 108.98 no
C5 C6 H6 108.95 no
C7 C6 H6 108.89 no
C6 C7 H7A 108.83 no
C6 C7 H7B 108.89 no
C8 C7 H7A 108.78 no
C8 C7 H7B 108.74 no
H7A C7 H7B 107.73 no
C7 C8 H8 108.92 no
C9 C8 H8 108.82 no
C14 C8 H8 108.71 no
C8 C9 H9 106.00 no
C10 C9 H9 105.97 no
C11 C9 H9 105.84 no
C9 C11 H11A 108.80 no
C9 C11 H11B 108.73 no
C12 C11 H11A 108.83 no
C12 C11 H11B 108.71 no
H11A C11 H11B 107.60 no
C11 C12 H12A 109.14 no
C11 C12 H12B 109.20 no
C13 C12 H12A 109.29 no
C13 C12 H12B 109.25 no
H12A C12 H12B 107.90 no
C8 C14 H14 105.15 no
C13 C14 H14 105.32 no
C15 C14 H14 105.31 no
C14 C15 H15A 111.63 no
C14 C15 H15B 111.62 no
C16 C15 H15A 111.57 no
C16 C15 H15B 111.56 no
H15A C15 H15B 109.42 no
O3 C16 H16 109.29 no
C15 C16 H16 109.48 no
C17 C16 H16 109.36 no
C13 C17 H17 108.84 no
C16 C17 H17 108.85 no
C20 C17 H17 108.77 no
C13 C18 H18A 109.44 no
C13 C18 H18B 109.47 no
C13 C18 H18C 109.42 no
H18A C18 H18B 109.40 no
H18A C18 H18C 109.53 no
H18B C18 H18C 109.56 no
C10 C19 H19A 109.41 no
C10 C19 H19B 109.45 no
C10 C19 H19C 109.54 no
H19A C19 H19B 109.54 no
H19A C19 H19C 109.41 no
H19B C19 H19C 109.49 no
C17 C20 H20 106.91 no
C21 C20 H20 106.81 no
C22 C20 H20 106.90 no
C20 C21 H21A 109.48 no
C20 C21 H21B 109.33 no
C20 C21 H21C 109.44 no
H21A C21 H21B 109.50 no
H21A C21 H21C 109.59 no
H21B C21 H21C 109.49 no
C23 C24 H24A 109.06 no
C23 C24 H24B 109.13 no
C25 C24 H24A 109.08 no
C25 C24 H24B 109.22 no
H24A C24 H24B 107.81 no
C24 C25 H25 108.62 no
C26 C25 H25 108.56 no
C27 C25 H25 108.54 no
O4 C26 H26A 109.42 no
O4 C26 H26B 109.33 no
C25 C26 H26A 109.42 no
C25 C26 H26B 109.29 no
H26A C26 H26B 107.93 no
C25 C27 H27A 109.33 no
C25 C27 H27B 109.52 no
C25 C27 H27C 109.47 no
H27A C27 H27B 109.49 no
H27A C27 H27C 109.47 no
H27B C27 H27C 109.54 no
C28 C29 H29A 109.42 no
C28 C29 H29B 109.55 no
C28 C29 H29C 109.51 no
H29A C29 H29B 109.44 no
H29A C29 H29C 109.33 no
H29B C29 H29C 109.56 no

loop_
_geom_bond_atom_site_label_1
_geom_bond_atom_site_label_2
_geom_bond_site_symmetry_1
_geom_bond_site_symmetry_2
_geom_bond_distance
_geom_bond_publ_flag
Br C3 . . 1.972(8) yes
O1 C6 . . 1.464(9) yes
O1 C28 . . 1.345(7) yes
O2 C28 . . 1.192(10) yes
O3 C16 . . 1.445(8) yes
O3 C22 . . 1.420(7) yes
O4 C22 . . 1.441(8) yes
O4 C26 . . 1.442(9) yes
O5 C23 . . 1.225(9) yes
C1 C2 . . 1.536(10) no
C1 C10 . . 1.545(9) no
C2 C3 . . 1.493(12) no
C3 C4 . . 1.510(10) no
C4 C5 . . 1.528(8) no
C5 C6 . . 1.527(9) no
C5 C10 . . 1.550(9) no
C6 C7 . . 1.510(8) no
C7 C8 . . 1.526(9) no
C8 C9 . . 1.561(9) no
C8 C14 . . 1.518(8) no
C9 C10 . . 1.549(8) no
C9 C11 . . 1.523(9) no
C10 C19 . . 1.519(9) no
C11 C12 . . 1.515(9) no
C12 C13 . . 1.518(10) no
C13 C14 . . 1.535(9) no
C13 C17 . . 1.538(9) no
C13 C18 . . 1.522(9) no
C14 C15 . . 1.544(9) no
C15 C16 . . 1.512(8) no
C16 C17 . . 1.556(9) no
C17 C20 . . 1.532(9) no
C20 C21 . . 1.503(8) no
C20 C22 . . 1.500(10) no
C22 C23 . . 1.515(10) no
C23 C24 . . 1.506(11) no
C24 C25 . . 1.518(11) no
C25 C26 . . 1.489(11) no
C25 C27 . . 1.541(11) no
C28 C29 . . 1.473(13) no
C1 H1A . . 0.9695 no
C1 H1B . . 0.9701 no
C2 H2A . . 0.9703 no
C2 H2B . . 0.9691 no
C3 H3 . . 0.9797 no
C4 H4A . . 0.9685 no
C4 H4B . . 0.9694 no
C5 H5 . . 0.9798 no
C6 H6 . . 0.9803 no
C7 H7A . . 0.9696 no
C7 H7B . . 0.9701 no
C8 H8 . . 0.9802 no
C9 H9 . . 0.9798 no
C11 H11A . . 0.9692 no
C11 H11B . . 0.9707 no
C12 H12A . . 0.9693 no
C12 H12B . . 0.9710 no
C14 H14 . . 0.9790 no
C15 H15A . . 0.9697 no
C15 H15B . . 0.9697 no
C16 H16 . . 0.9797 no
C17 H17 . . 0.9806 no
C18 H18A . . 0.9614 no
C18 H18B . . 0.9602 no
C18 H18C . . 0.9599 no
C19 H19A . . 0.9600 no
C19 H19B . . 0.9599 no
C19 H19C . . 0.9588 no
C20 H20 . . 0.9800 no
C21 H21A . . 0.9606 no
C21 H21B . . 0.9604 no
C21 H21C . . 0.9588 no
C24 H24A . . 0.9715 no
C24 H24B . . 0.9695 no
C25 H25 . . 0.9801 no
C26 H26A . . 0.9692 no
C26 H26B . . 0.9703 no
C27 H27A . . 0.9615 no
C27 H27B . . 0.9594 no
C27 H27C . . 0.9600 no
C29 H29A . . 0.9611 no
C29 H29B . . 0.9596 no
C29 H29C . . 0.9592 no

loop_
_geom_contact_atom_site_label_1
_geom_contact_atom_site_label_2
_geom_contact_distance
_geom_contact_site_symmetry_2
_geom_contact_publ_flag
Br C21 3.562(6) 2_764 no
Br H21A 3.2426 2_764 no
Br H27B 3.1755 2_664 no
Br H6 3.0045 4_555 no
O1 C19 2.972(8) . no
O2 C4 3.276(10) . no
O3 O5 3.195(7) . no
O5 O3 3.195(7) . no
O5 C1 3.405(9) 3_755 no
O1 H8 2.7587 . no
O1 H19B 2.5248 . no
O1 H4B 2.8112 . no
O2 H4A 2.8882 . no
O2 H6 2.3419 . no
O2 H21A 2.7340 2_664 no
O2 H25 2.9162 2_664 no
O2 H3 2.8877 4_455 no
O3 H26B 2.4787 . no
O4 H29A 2.6772 2_665 no
O4 H16 2.6863 . no
O4 H21C 2.5571 . no
O4 H19A 2.7759 3_745 no
O5 H20 2.5046 . no
O5 H1B 2.5686 3_755 no
O5 H3 2.7265 3_755 no
O5 H15B 2.5890 3_655 no
C1 O5 3.405(9) 3_745 no
C4 C28 3.347(11) . no
C4 O2 3.276(10) . no
C16 C26 3.576(10) . no
C19 O1 2.972(8) . no
C21 Br 3.562(6) 2_765 no
C26 C16 3.576(10) . no
C28 C4 3.347(11) . no
C1 H11A 2.6716 . no
C2 H5 3.0961 . no
C2 H19C 2.8428 . no
C2 H26A 3.0403 3_755 no
C4 H19C 2.7090 . no
C6 H19B 3.0357 . no
C7 H15B 2.9792 . no
C8 H19B 2.7499 . no
C8 H18C 2.7636 . no
C11 H1A 2.7410 . no
C11 H18C 2.7256 . no
C11 H19A 2.8570 . no
C11 H14 3.0944 . no
C12 H24A 2.9491 1_655 no
C15 H7B 2.8805 . no
C15 H18B 2.6363 . no
C16 H18B 2.8637 . no
C18 H20 2.4633 . no
C18 H15A 2.7510 . no
C18 H11B 2.7586 . no
C18 H8 2.7902 . no
C19 H2A 2.7639 . no
C19 H4B 2.8410 . no
C19 H11B 2.7252 . no
C19 H8 2.8639 . no
C20 H18B 2.9389 . no
C20 H18A 2.8272 . no
C23 H21A 3.0775 . no
C23 H26B 3.0435 . no
C27 H19B 2.9761 3_645 no
C28 H4B 2.9344 . no
H1A C11 2.7410 . no
H1A H11A 2.1597 . no
H1A H19A 2.3575 . no
H1B H3 2.5530 . no
H1B H5 2.3684 . no
H1B H9 2.3259 . no
H1B O5 2.5686 3_745 no
H2A C19 2.7639 . no
H2A H19C 2.3523 . no
H2A H26A 2.4857 3_755 no
H2B H7B 2.5900 1_655 no
H3 H1B 2.5530 . no
H3 H5 2.4106 . no
H3 O5 2.7265 3_745 no
H3 O2 2.8877 4_555 no
H4A O2 2.8882 . no
H4A H6 2.4664 . no
H4B O1 2.8112 . no
H4B C19 2.8410 . no
H4B C28 2.9344 . no
H4B H19C 2.1876 . no
H5 C2 3.0961 . no
H5 H1B 2.3684 . no
H5 H3 2.4106 . no
H5 H7A 2.5448 . no
H5 H9 2.3677 . no
H6 O2 2.3419 . no
H6 H4A 2.4664 . no
H6 Br 3.0045 4_455 no
H7A H5 2.5448 . no
H7A H9 2.5512 . no
H7A H14 2.4285 . no
H7B C15 2.8805 . no
H7B H2B 2.5900 1_455 no
H7B H15B 2.5417 . no
H8 O1 2.7587 . no
H8 C18 2.7902 . no
H8 C19 2.8639 . no
H8 H18C 2.2316 . no
H8 H19B 2.2045 . no
H9 H1B 2.3259 . no
H9 H5 2.3677 . no
H9 H7A 2.5512 . no
H9 H14 2.3922 . no
H9 H18A 2.4598 3_745 no
H11A C1 2.6716 . no
H11A H1A 2.1597 . no
H11B C18 2.7586 . no
H11B C19 2.7252 . no
H11B H18C 2.2135 . no
H11B H19A 2.3684 . no
H12A H18A 2.4059 . no
H12A H24A 2.4310 1_655 no
H12B H14 2.4636 . no
H12B H17 2.3296 . no
H14 C11 3.0944 . no
H14 H7A 2.4285 . no
H14 H9 2.3922 . no
H14 H12B 2.4636 . no
H14 H17 2.4700 . no
H15A C18 2.7510 . no
H15A H18B 2.1801 . no
H15B C7 2.9792 . no
H15B H7B 2.5417 . no
H15B O5 2.5890 3_645 no
H16 O4 2.6863 . no
H17 H12B 2.3296 . no
H17 H14 2.4700 . no
H17 H21C 2.4141 . no
H18A C20 2.8272 . no
H18A H12A 2.4059 . no
H18A H20 2.1162 . no
H18A H9 2.4598 3_755 no
H18B C15 2.6363 . no
H18B C16 2.8637 . no
H18B C20 2.9389 . no
H18B H15A 2.1801 . no
H18B H20 2.3858 . no
H18C C8 2.7636 . no
H18C C11 2.7256 . no
H18C H8 2.2316 . no
H18C H11B 2.2135 . no
H18C H27A 2.4609 3_655 no
H19A C11 2.8570 . no
H19A H1A 2.3575 . no
H19A H11B 2.3684 . no
H19A O4 2.7759 3_755 no
H19B O1 2.5248 . no
H19B C6 3.0357 . no
H19B C8 2.7499 . no
H19B H8 2.2045 . no
H19B C27 2.9761 3_655 no
H19C C2 2.8428 . no
H19C C4 2.7090 . no
H19C H2A 2.3523 . no
H19C H4B 2.1876 . no
H20 O5 2.5046 . no
H20 C18 2.4633 . no
H20 H18A 2.1162 . no
H20 H18B 2.3858 . no
H21A C23 3.0775 . no
H21A Br 3.2426 2_765 no
H21A O2 2.7340 2_665 no
H21C O4 2.5571 . no
H21C H17 2.4141 . no
H24A C12 2.9491 1_455 no
H24A H12A 2.4310 1_455 no
H24A H26B 2.5811 . no
H24A H27A 2.4556 . no
H25 O2 2.9162 2_665 no
H26A H27C 2.4802 . no
H26A C2 3.0403 3_745 no
H26A H2A 2.4857 3_745 no
H26B O3 2.4787 . no
H26B C23 3.0435 . no
H26B H24A 2.5811 . no
H26B H27A 2.5161 . no
H27A H24A 2.4556 . no
H27A H26B 2.5161 . no
H27A H18C 2.4609 3_645 no
H27B Br 3.1755 2_665 no
H27C H26A 2.4802 . no
H29A O4 2.6772 2_664 no

loop_
_geom_hbond_atom_site_label_D
_geom_hbond_atom_site_label_H
_geom_hbond_atom_site_label_A
_geom_hbond_site_symmetry_A
_geom_hbond_distance_DH
_geom_hbond_distance_HA
_geom_hbond_distance_DA
_geom_hbond_angle_DHA
_geom_hbond_publ_flag
C1 H1B O5 3_745 0.97 2.57 3.405(9) 145 yes
C6 H6 O2 . 0.98 2.34 2.731(8) 103 yes
C15 H15B O5 3_645 0.97 2.59 3.529(9) 163 yes
C19 H19B O1 . 0.96 2.53 2.972(8) 108 yes
C20 H20 O5 . 0.98 2.50 2.846(9) 100 yes
C26 H26B O3 . 0.97 2.48 2.839(9) 102 yes

loop_
_geom_torsion_atom_site_label_1
_geom_torsion_atom_site_label_2
_geom_torsion_atom_site_label_3
_geom_torsion_atom_site_label_4
_geom_torsion
_geom_torsion_publ_flag
C28 O1 C6 C5 100.8(7) no
C28 O1 C6 C7 -136.8(6) no
C6 O1 C28 O2 -1.1(11) no
C6 O1 C28 C29 -179.1(6) no
C22 O3 C16 C15 -151.3(6) no
C22 O3 C16 C17 -32.2(6) no
C16 O3 C22 O4 -73.4(6) no
C16 O3 C22 C20 41.6(7) no
C16 O3 C22 C23 167.9(6) no
C26 O4 C22 O3 -62.5(7) no
C26 O4 C22 C20 -177.1(5) no
C26 O4 C22 C23 54.8(7) no
C22 O4 C26 C25 -66.1(8) no
C10 C1 C2 C3 -56.9(8) no
C2 C1 C10 C5 56.6(7) no
C2 C1 C10 C9 172.3(6) no
C2 C1 C10 C19 -65.9(7) no
C1 C2 C3 C4 54.8(9) no
C1 C2 C3 Br 177.6(5) no
Br C3 C4 C5 -176.5(5) no
C2 C3 C4 C5 -54.1(9) no
C3 C4 C5 C6 -170.3(6) no
C3 C4 C5 C10 56.6(8) no
C10 C5 C6 O1 67.0(6) no
C4 C5 C10 C9 -173.4(6) no
C10 C5 C6 C7 -52.9(8) no
C4 C5 C10 C1 -57.4(7) no
C6 C5 C10 C9 54.1(7) no
C6 C5 C10 C19 -69.8(7) no
C4 C5 C10 C19 62.7(8) no
C6 C5 C10 C1 170.1(5) no
C4 C5 C6 O1 -65.8(7) no
C4 C5 C6 C7 174.4(6) no
C5 C6 C7 C8 51.6(8) no
O1 C6 C7 C8 -70.0(7) no
C6 C7 C8 C9 -52.9(7) no
C6 C7 C8 C14 -173.6(6) no
C7 C8 C14 C13 177.9(6) no
C7 C8 C14 C15 -56.6(9) no
C14 C8 C9 C11 -52.0(8) no
C9 C8 C14 C15 -178.3(6) no
C7 C8 C9 C11 -174.4(6) no
C9 C8 C14 C13 56.2(8) no
C7 C8 C9 C10 55.7(7) no
C14 C8 C9 C10 178.1(6) no
C8 C9 C10 C1 -169.6(6) no
C11 C9 C10 C19 -58.7(7) no
C8 C9 C11 C12 53.0(8) no
C10 C9 C11 C12 -178.0(6) no
C8 C9 C10 C5 -55.3(7) no
C8 C9 C10 C19 69.7(7) no
C11 C9 C10 C1 62.0(7) no
C11 C9 C10 C5 176.4(6) no
C9 C11 C12 C13 -54.2(9) no
C11 C12 C13 C18 -68.7(8) no
C11 C12 C13 C14 53.5(8) no
C11 C12 C13 C17 165.0(6) no
C12 C13 C14 C15 168.2(5) no
C17 C13 C14 C8 -177.7(5) no
C17 C13 C14 C15 47.7(6) no
C12 C13 C14 C8 -57.2(7) no
C14 C13 C17 C16 -32.5(6) no
C14 C13 C17 C20 -149.1(6) no
C18 C13 C17 C16 85.8(7) no
C18 C13 C14 C8 63.8(8) no
C18 C13 C14 C15 -70.8(7) no
C12 C13 C17 C16 -149.0(6) no
C12 C13 C17 C20 94.4(7) no
C18 C13 C17 C20 -30.8(8) no
C13 C14 C15 C16 -43.5(7) no
C8 C14 C15 C16 -174.2(7) no
C14 C15 C16 O3 140.0(6) no
C14 C15 C16 C17 22.4(7) no
O3 C16 C17 C20 11.1(6) no
C15 C16 C17 C13 6.3(7) no
C15 C16 C17 C20 134.5(6) no
O3 C16 C17 C13 -117.1(5) no
C13 C17 C20 C21 -101.8(7) no
C13 C17 C20 C22 129.3(6) no
C16 C17 C20 C21 141.6(6) no
C16 C17 C20 C22 12.7(6) no
C17 C20 C22 O4 83.8(5) no
C17 C20 C22 C23 -153.0(5) no
C17 C20 C22 O3 -33.2(7) no
C21 C20 C22 C23 79.2(8) no
C21 C20 C22 O3 -161.0(6) no
C21 C20 C22 O4 -44.0(8) no
O3 C22 C23 C24 75.4(7) no
O4 C22 C23 O5 135.8(6) no
O4 C22 C23 C24 -43.5(7) no
C20 C22 C23 O5 13.9(8) no
O3 C22 C23 O5 -105.3(7) no
C20 C22 C23 C24 -165.4(6) no
O5 C23 C24 C25 -138.4(7) no
C22 C23 C24 C25 40.9(8) no
C23 C24 C25 C27 -169.0(6) no
C23 C24 C25 C26 -46.5(9) no
C24 C25 C26 O4 59.3(8) no
C27 C25 C26 O4 -178.0(6) no

loop_
_cod_related_entry_id
_cod_related_entry_database
_cod_related_entry_code
1 ChemSpider 8682285
